data_4112701
loop_
_publ_author_name
'Tomoaki Hamada'
'Kei Manabe'
'Sh\=u Kobayashi'

_publ_section_title
;
 Enantio- and Diastereoselective, Stereospecific Mannich-Type Reactions in
 Water
;
_journal_name_full 'Journal of the American Chemical Society'
_journal_page_first 7768
_journal_page_last 7769
_journal_paper_doi 10.1021/ja048607t
_journal_volume 126
_journal_year 2004
_chemical_formula_sum 'C31 H32 Cl4 N2 O2 Zn'
_chemical_formula_weight 671.80
_space_group_IT_number 96
_symmetry_cell_setting tetragonal
_symmetry_Int_Tables_number 96
_symmetry_space_group_name_Hall 'P 4nw 2abw'
_symmetry_space_group_name_H-M 'P 43 21 2'
_audit_creation_date 'Fri Jan 30 21:52:28 2004'
_audit_creation_method 'by teXsan'
_cell_angle_alpha 90
_cell_angle_beta 90
_cell_angle_gamma 90
_cell_formula_units_Z 8
_cell_length_a 11.4952(4)
_cell_length_b 11.4952(4)
_cell_length_c 47.840(2)
_cell_measurement_reflns_used 22173
_cell_measurement_temperature 296.2
_cell_measurement_theta_max 27.5
_cell_measurement_theta_min 1.8
_cell_volume 6321.6(4)
_computing_cell_refinement PROCESS-AUTO
_computing_data_collection PROCESS-AUTO
_computing_data_reduction 'teXsan Ver. 1.10'
_computing_publication_material 'teXsan Ver. 1.10'
_computing_structure_refinement 'teXsan Ver. 1.10'
_computing_structure_solution SIR97
_diffrn_measured_fraction_theta_full 0.9140
_diffrn_measured_fraction_theta_max 0.9140
_diffrn_measurement_device_type 'Rigaku RAXIS-RAPID Imaging Plate'
_diffrn_measurement_method \w
_diffrn_radiation_type 'Mo K\a'
_diffrn_radiation_wavelength 0.7107
_diffrn_reflns_av_R_equivalents 0.076
_diffrn_reflns_limit_h_max 14
_diffrn_reflns_limit_h_min 0
_diffrn_reflns_limit_k_max 10
_diffrn_reflns_limit_k_min 0
_diffrn_reflns_limit_l_max 62
_diffrn_reflns_limit_l_min 0
_diffrn_reflns_number 15392
_diffrn_reflns_theta_full 27.48
_diffrn_reflns_theta_max 27.48
_exptl_absorpt_coefficient_mu 1.145
_exptl_absorpt_correction_T_max 0.400
_exptl_absorpt_correction_T_min 0.314
_exptl_absorpt_correction_type multi-scan
_exptl_absorpt_process_details '(Higashi, 1995)'
_exptl_crystal_colour colorless
_exptl_crystal_density_diffrn 1.412
_exptl_crystal_description block
_exptl_crystal_size_max 1.600
_exptl_crystal_size_mid 1.000
_exptl_crystal_size_min 0.800
_refine_diff_density_max 1.84
_refine_diff_density_min -1.47
_refine_ls_abs_structure_Flack 0.38(4)
_refine_ls_extinction_method none
_refine_ls_goodness_of_fit_ref 2.012
_refine_ls_hydrogen_treatment noref
_refine_ls_number_parameters 362
_refine_ls_number_reflns 3885
_refine_ls_R_factor_gt 0.0739
_refine_ls_shift/su_max 0.9420
_refine_ls_structure_factor_coef Fsqd
_refine_ls_weighting_details 'w = 1/[\s^2^(Fo^2^) + (0.06000(Max(Fo^2^,0) + 2Fc^2^)/3)^2^]'
_refine_ls_weighting_scheme calc
_refine_ls_wR_factor_ref 0.2325
_reflns_number_gt 2404
_reflns_number_total 3889
_reflns_threshold_expression F^2^>2.0\s(F^2^)
_cod_data_source_file ja048607tsi20040309_092803.cif
_cod_data_source_block 031010TH
_cod_original_sg_symbol_H-M 'P 43 21 2 '
_cod_original_formula_sum 'C31 H32 Cl4 N2 O2 Zn '
_cod_database_code 4112701

loop_
_symmetry_equiv_pos_as_xyz
x,y,z
-x,-y,1/2+z
1/2-y,1/2+x,3/4+z
1/2+y,1/2-x,1/4+z
y,x,-z
-y,-x,1/2-z
1/2-x,1/2+y,3/4-z
1/2+x,1/2-y,1/4-z

loop_
_atom_site_label
_atom_site_type_symbol
_atom_site_fract_x
_atom_site_fract_y
_atom_site_fract_z
_atom_site_U_iso_or_equiv
_atom_site_adp_type
_atom_site_occupancy
_atom_site_calc_flag
Zn(1) Zn -0.26781(7) -0.11270(8) -0.14490(2) 0.0260(2) Uani 1.00 d
Cl(1) Cl -0.3853(2) 0.0322(2) -0.15352(4) 0.0324(5) Uani 1.00 d
Cl(2) Cl -0.3322(2) -0.2931(2) -0.15428(5) 0.0370(5) Uani 1.00 d
Cl(3) Cl -0.5515(2) 0.0054(2) -0.21804(5) 0.0492(7) Uani 1.00 d
Cl(4) Cl -0.5597(2) -0.2381(2) -0.23241(6) 0.0525(7) Uani 1.00 d
O(1) O -0.2367(5) -0.0126(5) -0.0461(1) 0.039(2) Uani 1.00 d
O(2) O 0.037(1) -0.157(1) -0.2137(3) 0.151(5) Uani 1.00 d
N(1) N -0.1886(5) -0.1120(6) -0.1062(1) 0.030(1) Uani 1.00 d
N(2) N -0.1004(5) -0.0938(5) -0.1618(1) 0.026(1) Uani 1.00 d
C(1) C -0.2224(9) 0.0781(10) -0.0267(2) 0.063(3) Uani 1.00 d
C(2) C -0.3489(6) -0.0337(8) -0.0555(2) 0.031(2) Uani 1.00 d
C(3) C -0.4465(7) 0.0244(8) -0.0466(2) 0.036(2) Uani 1.00 d
C(4) C -0.5557(7) -0.0065(9) -0.0570(2) 0.039(2) Uani 1.00 d
C(5) C -0.5627(7) -0.0932(8) -0.0770(2) 0.037(2) Uani 1.00 d
C(6) C -0.4648(7) -0.1498(9) -0.0855(2) 0.040(2) Uani 1.00 d
C(7) C -0.3565(6) -0.1258(7) -0.0752(2) 0.026(2) Uani 1.00 d
C(8) C -0.2520(7) -0.1864(7) -0.0854(2) 0.032(2) Uani 1.00 d
C(9) C -0.0660(6) -0.1513(6) -0.1120(2) 0.025(2) Uani 1.00 d
C(10) C 0.0125(6) -0.1433(6) -0.0877(2) 0.025(2) Uani 1.00 d
C(11) C 0.0307(7) -0.0404(7) -0.0726(2) 0.030(2) Uani 1.00 d
C(12) C 0.1072(7) -0.0329(8) -0.0504(2) 0.034(2) Uani 1.00 d
C(13) C 0.1707(7) -0.1311(7) -0.0423(2) 0.032(2) Uani 1.00 d
C(14) C 0.1547(7) -0.2325(7) -0.0564(2) 0.036(2) Uani 1.00 d
C(15) C 0.0766(7) -0.2428(7) -0.0790(2) 0.034(2) Uani 1.00 d
C(16) C 0.1990(7) -0.0455(8) -0.1429(2) 0.034(2) Uani 1.00 d
C(17) C 0.3109(8) -0.088(1) -0.1468(2) 0.054(2) Uani 1.00 d
C(18) C 0.3282(8) -0.2038(10) -0.1536(2) 0.051(2) Uani 1.00 d
C(19) C 0.2359(8) -0.2769(9) -0.1568(2) 0.048(2) Uani 1.00 d
C(20) C 0.1258(7) -0.2377(7) -0.1524(2) 0.037(2) Uani 1.00 d
C(21) C 0.1040(6) -0.1216(7) -0.1446(2) 0.023(1) Uani 1.00 d
C(22) C -0.0181(6) -0.0820(6) -0.1372(2) 0.025(2) Uani 1.00 d
C(23) C -0.0828(7) 0.0035(6) -0.1822(2) 0.030(2) Uani 1.00 d
C(24) C -0.1248(7) -0.0272(8) -0.2111(2) 0.037(2) Uani 1.00 d
C(25) C -0.2136(10) 0.0338(10) -0.2254(3) 0.074(4) Uani 1.00 d
C(26) C -0.247(1) 0.0059(9) -0.2528(3) 0.079(4) Uani 1.00 d
C(27) C -0.1917(8) -0.0827(9) -0.2652(2) 0.052(3) Uani 1.00 d
C(28) C -0.1025(9) -0.141(1) -0.2528(2) 0.061(3) Uani 1.00 d
C(29) C -0.067(1) -0.113(1) -0.2254(2) 0.067(3) Uani 1.00 d
C(30) C 0.137(2) -0.235(4) -0.2271(7) 0.34(2) Uani 1.00 d
C(31) C -0.4839(8) -0.1274(8) -0.2147(2) 0.039(2) Uani 1.00 d
H(1) H -0.1432 0.0843 -0.0216 0.0774 Uiso 1.00 calc
H(2) H -0.2681 0.0624 -0.0105 0.0774 Uiso 1.00 calc
H(3) H -0.2478 0.1492 -0.0349 0.0774 Uiso 1.00 calc
H(4) H -0.4395 0.0853 -0.0331 0.0420 Uiso 1.00 calc
H(5) H -0.6232 0.0327 -0.0508 0.0468 Uiso 1.00 calc
H(6) H -0.6357 -0.1135 -0.0847 0.0442 Uiso 1.00 calc
H(7) H -0.4720 -0.2063 -0.0997 0.0481 Uiso 1.00 calc
H(8) H -0.2734 -0.2575 -0.0938 0.0374 Uiso 1.00 calc
H(9) H -0.2015 -0.2021 -0.0698 0.0374 Uiso 1.00 calc
H(10) H -0.1860 -0.0344 -0.0993 0.0357 Uiso 1.00 calc
H(11) H -0.0117 0.0270 -0.0779 0.0358 Uiso 1.00 calc
H(12) H 0.1156 0.0389 -0.0407 0.0400 Uiso 1.00 calc
H(13) H 0.2239 -0.1265 -0.0272 0.0385 Uiso 1.00 calc
H(14) H 0.1971 -0.2994 -0.0509 0.0441 Uiso 1.00 calc
H(15) H 0.0667 -0.3152 -0.0883 0.0406 Uiso 1.00 calc
H(16) H -0.0695 -0.2310 -0.1174 0.0295 Uiso 1.00 calc
H(17) H 0.1870 0.0340 -0.1389 0.0406 Uiso 1.00 calc
H(18) H 0.3763 -0.0373 -0.1451 0.0642 Uiso 1.00 calc
H(19) H 0.4044 -0.2323 -0.1561 0.0614 Uiso 1.00 calc
H(20) H 0.2476 -0.3556 -0.1621 0.0572 Uiso 1.00 calc
H(21) H 0.0622 -0.2896 -0.1548 0.0441 Uiso 1.00 calc
H(22) H -0.0145 -0.0025 -0.1320 0.0302 Uiso 1.00 calc
H(23) H -0.0815 -0.1641 -0.1712 0.0307 Uiso 1.00 calc
H(24) H -0.1250 0.0695 -0.1758 0.0366 Uiso 1.00 calc
H(25) H -0.0025 0.0216 -0.1830 0.0366 Uiso 1.00 calc
H(26) H -0.2521 0.0960 -0.2160 0.0862 Uiso 1.00 calc
H(27) H -0.3051 0.0482 -0.2622 0.0923 Uiso 1.00 calc
H(28) H -0.2153 -0.1059 -0.2833 0.0611 Uiso 1.00 calc
H(29) H -0.0632 -0.2000 -0.2627 0.0754 Uiso 1.00 calc
H(30) H 0.1119 -0.3091 -0.2360 0.2779 Uiso 1.00 calc
H(31) H 0.1759 -0.1957 -0.2445 0.2779 Uiso 1.00 calc
H(32) H 0.2034 -0.2546 -0.2161 0.2779 Uiso 1.00 calc
H(33) H -0.4076 -0.1216 -0.2221 0.0461 Uiso 1.00 calc
H(34) H -0.4798 -0.1466 -0.1954 0.0461 Uiso 1.00 calc

loop_
_atom_site_aniso_label
_atom_site_aniso_U_11
_atom_site_aniso_U_22
_atom_site_aniso_U_33
_atom_site_aniso_U_12
_atom_site_aniso_U_13
_atom_site_aniso_U_23
Zn(1) 0.0163(4) 0.0225(4) 0.0392(4) -0.0019(3) -0.0014(4) -0.0032(4)
Cl(1) 0.0227(9) 0.0221(9) 0.053(1) 0.0010(7) -0.0031(9) -0.0009(8)
Cl(2) 0.033(1) 0.0195(9) 0.059(1) -0.0009(7) -0.0076(10) -0.0061(9)
Cl(3) 0.064(2) 0.033(1) 0.051(1) 0.011(1) -0.009(1) -0.002(1)
Cl(4) 0.056(1) 0.031(1) 0.071(2) 0.002(1) 0.000(1) -0.007(1)
O(1) 0.022(3) 0.054(4) 0.040(3) -0.010(3) -0.005(2) -0.007(3)
O(2) 0.143(10) 0.17(1) 0.139(10) 0.009(8) -0.115(8) 0.017(9)
N(1) 0.016(3) 0.031(3) 0.041(2) 0.007(2) 0.007(2) -0.001(3)
N(2) 0.026(2) 0.023(3) 0.029(3) -0.003(3) 0.002(2) -0.010(2)
C(1) 0.051(6) 0.087(8) 0.050(5) -0.040(6) 0.026(5) -0.044(5)
C(2) 0.022(3) 0.047(5) 0.026(4) -0.009(3) 0.008(3) 0.002(3)
C(3) 0.028(3) 0.047(5) 0.034(4) 0.000(3) 0.005(3) -0.009(4)
C(4) 0.019(3) 0.060(6) 0.038(4) 0.008(4) 0.001(3) 0.001(4)
C(5) 0.022(4) 0.046(5) 0.043(4) -0.005(3) 0.006(3) 0.011(3)
C(6) 0.016(3) 0.071(7) 0.033(4) -0.008(3) -0.005(3) -0.001(4)
C(7) 0.015(3) 0.030(4) 0.034(4) -0.009(3) -0.002(3) 0.009(3)
C(8) 0.032(4) 0.022(4) 0.041(4) -0.003(3) 0.015(3) 0.000(3)
C(9) 0.015(3) 0.026(4) 0.034(3) 0.007(3) -0.003(2) -0.007(3)
C(10) 0.017(3) 0.025(3) 0.032(3) -0.005(2) 0.000(3) -0.002(3)
C(11) 0.027(4) 0.023(4) 0.039(4) 0.009(3) -0.002(3) -0.006(3)
C(12) 0.023(4) 0.040(4) 0.039(4) -0.001(3) 0.003(3) -0.010(4)
C(13) 0.028(4) 0.038(4) 0.030(4) -0.001(3) 0.001(3) -0.004(3)
C(14) 0.032(4) 0.026(4) 0.050(4) 0.000(3) -0.007(3) 0.008(3)
C(15) 0.034(5) 0.022(4) 0.046(4) 0.003(3) -0.005(3) 0.002(3)
C(16) 0.026(3) 0.044(5) 0.031(4) -0.024(3) -0.003(3) 0.004(4)
C(17) 0.024(4) 0.082(6) 0.056(6) -0.010(4) -0.007(4) 0.009(6)
C(18) 0.030(4) 0.082(6) 0.043(5) 0.019(4) 0.007(4) 0.025(5)
C(19) 0.033(3) 0.063(6) 0.048(5) 0.030(3) 0.014(4) -0.007(5)
C(20) 0.024(3) 0.036(4) 0.051(5) -0.003(3) 0.005(4) -0.022(4)
C(21) 0.012(3) 0.031(3) 0.025(3) 0.000(2) 0.002(3) 0.000(3)
C(22) 0.010(3) 0.027(4) 0.039(3) 0.004(3) 0.003(2) -0.004(3)
C(23) 0.023(4) 0.022(4) 0.046(4) 0.000(3) 0.002(3) 0.002(3)
C(24) 0.020(4) 0.044(5) 0.048(4) -0.014(3) -0.004(3) 0.005(3)
C(25) 0.060(7) 0.052(7) 0.110(8) 0.032(5) -0.067(7) -0.021(6)
C(26) 0.102(9) 0.032(5) 0.104(8) -0.007(5) -0.066(8) 0.004(5)
C(27) 0.048(5) 0.067(6) 0.042(5) -0.038(4) -0.014(4) 0.019(4)
C(28) 0.047(6) 0.089(8) 0.048(4) 0.013(5) 0.002(4) -0.018(6)
C(29) 0.097(7) 0.066(7) 0.038(4) 0.009(6) 0.027(4) -0.024(5)
C(30) 0.19(3) 0.47(6) 0.38(5) 0.07(3) 0.18(3) -0.08(4)
C(31) 0.053(6) 0.038(3) 0.027(4) 0.016(3) -0.005(4) 0.010(3)

loop_
_atom_type_symbol
_atom_type_description
_atom_type_scat_dispersion_real
_atom_type_scat_dispersion_imag
_atom_type_scat_source
C C 0.003 0.002
;International Tables for Crystallography
(1992, Vol. C, Tables 4.2.6.8 and 6.1.1.1)
;
H H 0.000 0.000
;International Tables for Crystallography
(1992, Vol. C, Table 6.1.1.2)
;
N N 0.006 0.003
;International Tables for Crystallography
(1992, Vol. C, Tables 4.2.6.8 and 6.1.1.1)
;
O O 0.011 0.006
;International Tables for Crystallography
(1992, Vol. C, Tables 4.2.6.8 and 6.1.1.1)
;
Zn Zn 0.284 1.430
;International Tables for Crystallography
(1992, Vol. C, Tables 4.2.6.8 and 6.1.1.1)
;
Cl Cl 0.148 0.159
;International Tables for Crystallography
(1992, Vol. C, Tables 4.2.6.8 and 6.1.1.1)
;
